data_7228462
loop_
_publ_author_name
'Hu, Ting'
'Li, Yu-Hang'
'Kuang, Xiao-Fei'
'Lu, Can-Zhong'

_publ_section_title
;
 Synthesis and characterization of polyoxometalate-based silver(i)
 phenylethynide compounds with antibacterial and antifungal activities
;
_journal_name_full CrystEngComm
_journal_paper_doi 10.1039/C7CE00180K
_journal_year 2017
_chemical_formula_sum 'C28 H65 Ag5 O50 S10 Si W12'
_chemical_formula_weight 4296.04
_chemical_name_systematic
; 
 ? 
;
_space_group_IT_number 2
_symmetry_cell_setting triclinic
_symmetry_space_group_name_Hall '-P 1'
_symmetry_space_group_name_H-M 'P -1'
_atom_sites_solution_hydrogens geom
_atom_sites_solution_primary direct
_atom_sites_solution_secondary difmap
_audit_creation_method SHELXL-97
_audit_update_record
;
2017-01-23 deposited with the CCDC.
2017-05-22 downloaded from the CCDC.
;
_cell_angle_alpha 86.273(4)
_cell_angle_beta 85.954(4)
_cell_angle_gamma 85.935(4)
_cell_formula_units_Z 2
_cell_length_a 13.5633(6)
_cell_length_b 15.5962(6)
_cell_length_c 18.8084(9)
_cell_measurement_reflns_used 8338
_cell_measurement_temperature 293(2)
_cell_measurement_theta_max 28.5490
_cell_measurement_theta_min 3.3130
_cell_volume 3951.5(3)
_computing_structure_refinement 'SHELXL-97 (Sheldrick, 2008)'
_computing_structure_solution 'SHELXS-97 (Sheldrick, 2008)'
_diffrn_ambient_temperature 293(2)
_diffrn_measured_fraction_theta_full 0.996
_diffrn_measured_fraction_theta_max 0.996
_diffrn_measurement_device_type 'Xcalibur, Eos, Gemini'
_diffrn_measurement_method '\w scans'
_diffrn_radiation_monochromator graphite
_diffrn_radiation_source 'fine-focus sealed tube'
_diffrn_radiation_type MoK\a
_diffrn_radiation_wavelength 0.71073
_diffrn_reflns_av_R_equivalents 0.0767
_diffrn_reflns_av_sigmaI/netI 0.1365
_diffrn_reflns_limit_h_max 16
_diffrn_reflns_limit_h_min -16
_diffrn_reflns_limit_k_max 17
_diffrn_reflns_limit_k_min -18
_diffrn_reflns_limit_l_max 21
_diffrn_reflns_limit_l_min -22
_diffrn_reflns_number 27649
_diffrn_reflns_theta_full 25.00
_diffrn_reflns_theta_max 25.00
_diffrn_reflns_theta_min 2.77
_exptl_absorpt_coefficient_mu 18.961
_exptl_absorpt_correction_T_max 1.00000
_exptl_absorpt_correction_T_min 0.07580
_exptl_absorpt_correction_type multi-scan
_exptl_crystal_colour pale-green
_exptl_crystal_density_diffrn 3.611
_exptl_crystal_density_method 'not measured'
_exptl_crystal_description sheet-like
_exptl_crystal_F_000 3860
_exptl_crystal_size_max 0.12
_exptl_crystal_size_mid 0.12
_exptl_crystal_size_min 0.04
_refine_diff_density_max 3.094
_refine_diff_density_min -2.999
_refine_diff_density_rms 0.511
_refine_ls_extinction_coef 0.000167(5)
_refine_ls_extinction_expression Fc^*^=kFc[1+0.001xFc^2^\l^3^/sin(2\q)]^-1/4^
_refine_ls_extinction_method SHELXL
_refine_ls_goodness_of_fit_ref 1.091
_refine_ls_hydrogen_treatment mixed
_refine_ls_matrix_type full
_refine_ls_number_parameters 1021
_refine_ls_number_reflns 13878
_refine_ls_number_restraints 96
_refine_ls_restrained_S_all 1.088
_refine_ls_R_factor_all 0.1172
_refine_ls_R_factor_gt 0.0726
_refine_ls_shift/su_max 0.001
_refine_ls_shift/su_mean 0.000
_refine_ls_structure_factor_coef Fsqd
_refine_ls_weighting_details 'calc w=1/[\s^2^(Fo^2^)+(0.0000P)^2^+0.0000P] where P=(Fo^2^+2Fc^2^)/3'
_refine_ls_weighting_scheme calc
_refine_ls_wR_factor_gt 0.0767
_refine_ls_wR_factor_ref 0.0820
_reflns_number_gt 8789
_reflns_number_total 13878
_reflns_threshold_expression >2sigma(I)
_cod_data_source_file c7ce00180k2.cif
_cod_data_source_block 4
_cod_depositor_comments
;
The following automatic conversions were performed:

'_symmetry_cell_setting' value 'Triclinic' changed to 'triclinic'
according to
/home/data/users/saulius/crontab/automatic-downloads/rss-feeds/RSC/lib/dictionaries/cif_core.dic
dictionary named 'cif_core.dic' version 2.4.2 from 2011-04-26.

Automatic conversion script
Id: cif_fix_values 4973 2017-02-22 13:04:09Z antanas 
;
_cod_original_sg_symbol_H-M P-1
_cod_database_code 7228462

loop_
_symmetry_equiv_pos_as_xyz
'x, y, z'
'-x, -y, -z'

loop_
_atom_site_label
_atom_site_type_symbol
_atom_site_fract_x
_atom_site_fract_y
_atom_site_fract_z
_atom_site_U_iso_or_equiv
_atom_site_adp_type
_atom_site_occupancy
_atom_site_symmetry_multiplicity
_atom_site_calc_flag
_atom_site_refinement_flags
Ag1 Ag 0.72832(13) 0.70733(15) 0.74770(8) 0.0597(6) Uani 1 1 d .
Ag2 Ag 0.51080(12) 0.69620(13) 0.65099(8) 0.0509(5) Uani 1 1 d .
Ag3 Ag 0.47050(10) 0.73754(13) 0.80444(7) 0.0447(5) Uani 1 1 d .
Ag4 Ag 0.43874(14) 0.91775(17) 0.79800(9) 0.0805(7) Uani 1 1 d .
Ag5 Ag 0.31114(10) 0.81827(16) 0.72486(8) 0.0652(7) Uani 1 1 d .
C1 C 0.4758(12) 0.8264(15) 0.7106(9) 0.035(6) Uani 1 1 d .
C2 C 0.5175(11) 0.8489(16) 0.6547(9) 0.038(7) Uani 1 1 d .
C3 C 0.5637(12) 0.8930(15) 0.5932(9) 0.032(5) Uani 1 1 d .
C4 C 0.5952(11) 0.8512(14) 0.5327(8) 0.031(5) Uani 1 1 d .
H4 H 0.5891 0.7923 0.5321 0.037 Uiso 1 1 calc R
C5 C 0.6354(13) 0.8946(17) 0.4737(10) 0.042(6) Uani 1 1 d .
H5 H 0.6565 0.8658 0.4331 0.050 Uiso 1 1 calc R
C6 C 0.6440(13) 0.9800(18) 0.4753(11) 0.047(7) Uani 1 1 d .
H6 H 0.6695 1.0101 0.4346 0.056 Uiso 1 1 calc R
C7 C 0.6157(14) 1.0244(17) 0.5364(12) 0.054(7) Uani 1 1 d .
H7 H 0.6238 1.0830 0.5376 0.065 Uiso 1 1 calc R
C8 C 0.5768(12) 0.9797(15) 0.5928(9) 0.034(5) Uani 1 1 d .
H8 H 0.5575 1.0083 0.6338 0.040 Uiso 1 1 calc R
C9 C 0.8236(14) 0.912(2) 0.6364(10) 0.078(10) Uani 1 1 d .
H9A H 0.8848 0.9205 0.6089 0.116 Uiso 1 1 calc R
H9B H 0.7788 0.9616 0.6301 0.116 Uiso 1 1 calc R
H9C H 0.7947 0.8623 0.6208 0.116 Uiso 1 1 calc R
C10 C 0.7304(12) 0.9364(16) 0.7639(9) 0.049(6) Uani 1 1 d U
H10A H 0.6788 0.9047 0.7480 0.074 Uiso 1 1 calc R
H10B H 0.7203 0.9959 0.7480 0.074 Uiso 1 1 calc R
H10C H 0.7291 0.9314 0.8151 0.074 Uiso 1 1 calc R
C11 C 0.8877(11) 0.6376(16) 0.6066(8) 0.047(7) Uani 1 1 d .
H11A H 0.8815 0.6332 0.6578 0.071 Uiso 1 1 calc R
H11B H 0.9423 0.6714 0.5906 0.071 Uiso 1 1 calc R
H11C H 0.8990 0.5810 0.5890 0.071 Uiso 1 1 calc R
C12 C 0.7559(12) 0.6284(16) 0.5098(8) 0.052(6) Uani 1 1 d U
H12A H 0.7344 0.5737 0.5288 0.077 Uiso 1 1 calc R
H12B H 0.8140 0.6196 0.4782 0.077 Uiso 1 1 calc R
H12C H 0.7041 0.6584 0.4838 0.077 Uiso 1 1 calc R
C13 C 0.7860(11) 0.6686(17) 0.9292(9) 0.049(7) Uani 1 1 d .
H13A H 0.8180 0.6172 0.9105 0.073 Uiso 1 1 calc R
H13B H 0.7991 0.6704 0.9786 0.073 Uiso 1 1 calc R
H13C H 0.8110 0.7181 0.9028 0.073 Uiso 1 1 calc R
C14 C 0.6180(14) 0.746(2) 0.9810(11) 0.089(11) Uani 1 1 d .
H14A H 0.6508 0.7976 0.9680 0.134 Uiso 1 1 calc R
H14B H 0.6336 0.7250 1.0283 0.134 Uiso 1 1 calc R
H14C H 0.5477 0.7575 0.9797 0.134 Uiso 1 1 calc R
C15 C 0.595(2) 0.442(2) 0.6873(11) 0.115(12) Uani 1 1 d .
H15A H 0.6225 0.3875 0.7059 0.173 Uiso 1 1 calc R
H15B H 0.6397 0.4654 0.6504 0.173 Uiso 1 1 calc R
H15C H 0.5327 0.4344 0.6678 0.173 Uiso 1 1 calc R
C16 C 0.5205(16) 0.442(2) 0.8196(12) 0.100(12) Uani 1 1 d .
H16A H 0.4910 0.4720 0.8594 0.149 Uiso 1 1 calc R
H16B H 0.5698 0.3990 0.8360 0.149 Uiso 1 1 calc R
H16C H 0.4703 0.4137 0.7980 0.149 Uiso 1 1 calc R
C17 C 0.3986(14) 0.7167(17) 0.4689(10) 0.064(8) Uani 1 1 d .
H17A H 0.3827 0.7513 0.5091 0.096 Uiso 1 1 calc R
H17B H 0.3409 0.7146 0.4425 0.096 Uiso 1 1 calc R
H17C H 0.4504 0.7414 0.4386 0.096 Uiso 1 1 calc R
C18 C 0.3334(16) 0.580(2) 0.5470(13) 0.110(12) Uani 1 1 d .
H18A H 0.3507 0.5332 0.5807 0.165 Uiso 1 1 calc R
H18B H 0.2884 0.5610 0.5149 0.165 Uiso 1 1 calc R
H18C H 0.3022 0.6273 0.5720 0.165 Uiso 1 1 calc R
C19 C 0.3626(14) 0.5667(18) 1.0054(9) 0.072(9) Uani 1 1 d .
H19A H 0.3903 0.5198 0.9780 0.108 Uiso 1 1 calc R
H19B H 0.3022 0.5506 1.0309 0.108 Uiso 1 1 calc R
H19C H 0.4089 0.5799 1.0387 0.108 Uiso 1 1 calc R
C20 C 0.2565(13) 0.6132(18) 0.8964(11) 0.070(9) Uani 1 1 d .
H20A H 0.2906 0.5663 0.8722 0.105 Uiso 1 1 calc R
H20B H 0.2311 0.6557 0.8618 0.105 Uiso 1 1 calc R
H20C H 0.2026 0.5922 0.9269 0.105 Uiso 1 1 calc R
C21 C 0.5491(13) 1.201(2) 0.7441(10) 0.079(11) Uani 1 1 d .
H21A H 0.5881 1.2127 0.7826 0.118 Uiso 1 1 calc R
H21B H 0.5096 1.2522 0.7303 0.118 Uiso 1 1 calc R
H21C H 0.5921 1.1838 0.7041 0.118 Uiso 1 1 calc R
C22 C 0.4423(13) 1.1545(17) 0.8595(9) 0.061(8) Uani 1 1 d .
H22A H 0.3724 1.1557 0.8722 0.091 Uiso 1 1 calc R
H22B H 0.4642 1.2117 0.8589 0.091 Uiso 1 1 calc R
H22C H 0.4770 1.1180 0.8940 0.091 Uiso 1 1 calc R
C23 C 0.3475(14) 0.969(2) 1.0413(10) 0.087(11) Uani 1 1 d .
H23A H 0.4090 0.9921 1.0506 0.130 Uiso 1 1 calc R
H23B H 0.3209 0.9396 1.0838 0.130 Uiso 1 1 calc R
H23C H 0.3014 1.0159 1.0270 0.130 Uiso 1 1 calc R
C24 C 0.2432(13) 0.8943(17) 0.9520(10) 0.058(7) Uani 1 1 d .
H24A H 0.2120 0.9515 0.9488 0.087 Uiso 1 1 calc R
H24B H 0.2083 0.8600 0.9884 0.087 Uiso 1 1 calc R
H24C H 0.2420 0.8689 0.9069 0.087 Uiso 1 1 calc R
C25 C 0.1115(18) 0.931(2) 0.5683(19) 0.144(15) Uani 1 1 d .
H25A H 0.1181 0.9796 0.5955 0.217 Uiso 1 1 calc R
H25B H 0.0445 0.9306 0.5549 0.217 Uiso 1 1 calc R
H25C H 0.1556 0.9336 0.5261 0.217 Uiso 1 1 calc R
C26 C 0.0954(17) 0.764(2) 0.5827(13) 0.095(10) Uani 1 1 d .
H26A H 0.0419 0.7843 0.5538 0.142 Uiso 1 1 calc R
H26B H 0.0715 0.7255 0.6207 0.142 Uiso 1 1 calc R
H26C H 0.1467 0.7349 0.5539 0.142 Uiso 1 1 calc R
C27 C 0.0404(12) 0.6880(16) 0.7951(10) 0.052(7) Uani 1 1 d .
H27A H 0.0686 0.6644 0.7517 0.078 Uiso 1 1 calc R
H27B H -0.0305 0.6874 0.7966 0.078 Uiso 1 1 calc R
H27C H 0.0647 0.6540 0.8353 0.078 Uiso 1 1 calc R
C28 C 0.0230(11) 0.8213(17) 0.8836(9) 0.049(7) Uani 1 1 d .
H28A H 0.0455 0.7774 0.9180 0.073 Uiso 1 1 calc R
H28B H -0.0479 0.8234 0.8839 0.073 Uiso 1 1 calc R
H28C H 0.0432 0.8761 0.8955 0.073 Uiso 1 1 calc R
O1 O 1.1264(6) 0.3303(8) 0.7535(4) 0.017(3) Uani 1 1 d .
O2 O 1.0587(7) 0.1842(9) 0.8066(5) 0.024(3) Uani 1 1 d .
O3 O 0.9834(6) 0.2578(8) 0.6914(5) 0.017(3) Uani 1 1 d U
O4 O 0.9440(6) 0.3260(8) 0.8165(5) 0.016(3) Uani 1 1 d U
O5 O 0.9446(7) 0.1417(10) 0.6112(5) 0.034(4) Uani 1 1 d .
O6 O 0.8997(7) 0.1031(9) 0.7487(5) 0.030(4) Uani 1 1 d .
O7 O 0.7861(7) 0.2452(9) 0.7577(5) 0.025(3) Uani 1 1 d .
O8 O 0.8283(7) 0.2873(8) 0.6199(5) 0.021(3) Uani 1 1 d U
O9 O 0.7466(7) 0.1322(10) 0.6554(5) 0.041(4) Uani 1 1 d .
O10 O 0.8620(7) 0.1722(10) 0.8716(5) 0.035(4) Uani 1 1 d .
O11 O 0.8430(7) 0.3181(9) 0.9359(5) 0.024(3) Uani 1 1 d .
O12 O 0.7677(7) 0.3957(9) 0.8193(5) 0.025(3) Uani 1 1 d .
O13 O 0.6745(7) 0.2581(9) 0.8862(5) 0.030(3) Uani 1 1 d .
O14 O 0.9093(7) 0.4668(9) 0.8828(5) 0.025(3) Uani 1 1 d U
O15 O 1.0298(7) 0.2538(9) 0.9440(5) 0.026(3) Uani 1 1 d U
O16 O 1.0966(7) 0.3970(9) 0.8929(5) 0.024(3) Uani 1 1 d .
O17 O 0.9676(8) 0.4028(9) 1.0155(5) 0.032(3) Uani 1 1 d .
O18 O 1.2067(7) 0.2597(9) 0.8809(5) 0.026(3) Uani 1 1 d .
O19 O 1.3126(6) 0.3248(8) 0.7699(5) 0.024(3) Uani 1 1 d .
O20 O 1.1984(7) 0.4718(9) 0.7800(5) 0.025(3) Uani 1 1 d .
O21 O 1.2992(7) 0.4062(10) 0.8974(5) 0.039(4) Uani 1 1 d .
O22 O 1.2526(7) 0.1774(9) 0.7324(5) 0.026(3) Uani 1 1 d .
O23 O 1.1788(7) 0.2512(8) 0.6203(5) 0.021(3) Uani 1 1 d U
O24 O 1.2373(7) 0.4001(9) 0.6547(5) 0.026(3) Uani 1 1 d .
O25 O 1.3780(7) 0.2725(9) 0.6370(5) 0.029(4) Uani 1 1 d .
O26 O 1.1159(7) 0.1052(9) 0.6724(5) 0.028(4) Uani 1 1 d .
O27 O 1.0118(7) 0.2885(9) 0.5575(5) 0.028(4) Uani 1 1 d .
O28 O 1.1182(8) 0.1374(10) 0.5244(5) 0.037(4) Uani 1 1 d .
O29 O 1.0647(7) 0.0174(9) 0.7951(5) 0.028(3) Uani 1 1 d U
O30 O 1.2060(7) 0.0908(9) 0.8566(5) 0.029(4) Uani 1 1 d .
O31 O 1.2596(7) -0.0030(10) 0.7398(5) 0.039(3) Uani 1 1 d U
O32 O 1.0247(7) 0.0879(10) 0.9208(5) 0.038(4) Uani 1 1 d .
O33 O 1.1801(7) 0.1383(10) 0.9961(5) 0.037(4) Uani 1 1 d .
O34 O 0.8839(8) -0.0095(9) 0.8703(5) 0.037(4) Uani 1 1 d .
O35 O 0.8662(7) 0.4207(8) 0.6942(5) 0.020(3) Uani 1 1 d .
O36 O 1.0049(7) 0.4880(9) 0.7545(5) 0.023(3) Uani 1 1 d .
O37 O 0.8129(7) 0.5601(10) 0.7758(5) 0.040(4) Uani 1 1 d .
O38 O 1.0438(7) 0.4241(8) 0.6319(5) 0.023(3) Uani 1 1 d U
O39 O 1.1407(7) 0.5706(9) 0.6599(5) 0.031(3) Uani 1 1 d .
O40 O 0.8834(8) 0.4361(10) 0.5451(5) 0.045(5) Uani 1 1 d .
O41 O 0.8536(9) 0.7996(12) 0.7463(8) 0.072(5) Uani 1 1 d .
O42 O 0.7007(8) 0.6738(11) 0.6370(5) 0.046(5) Uani 1 1 d .
O43 O 0.6364(8) 0.7115(12) 0.8500(6) 0.064(6) Uani 1 1 d .
O44 O 0.4951(12) 0.5810(16) 0.7387(8) 0.094(6) Uani 1 1 d U
O45 O 0.5150(8) 0.6235(11) 0.5509(6) 0.049(5) Uani 1 1 d .
O46 O 0.4337(9) 0.6663(13) 0.9051(7) 0.078(7) Uani 1 1 d .
O47 O 0.5141(16) 1.0418(17) 0.7720(12) 0.129(9) Uani 1 1 d .
O48 O 0.4218(10) 0.9397(13) 0.9138(6) 0.078(6) Uani 1 1 d .
O49 O 0.2559(9) 0.8299(12) 0.6110(7) 0.074(6) Uani 1 1 d .
O50 O 0.1847(8) 0.7931(10) 0.8060(6) 0.042(4) Uani 1 1 d .
S1 S 0.8470(3) 0.8943(5) 0.7278(3) 0.0480(18) Uani 1 1 d .
S2 S 0.7815(17) 0.686(2) 0.5751(13) 0.039(7) Uani 0.20 1 d PU
S3 S 0.6575(3) 0.6687(5) 0.9216(3) 0.0456(17) Uani 1 1 d .
S4 S 0.5756(5) 0.5140(6) 0.7569(4) 0.052(2) Uani 0.80 1 d P
S5 S 0.4384(4) 0.6117(5) 0.4993(3) 0.0510(18) Uani 1 1 d .
S6 S 0.3372(5) 0.6590(6) 0.9468(3) 0.042(2) Uani 0.80 1 d P
S6' S 0.377(2) 0.601(3) 0.9159(15) 0.052(8) Uani 0.20 1 d PU
S7 S 0.4670(9) 1.1137(13) 0.7736(7) 0.054(5) Uani 0.45 1 d P
S8 S 0.3676(5) 0.8989(6) 0.9738(3) 0.078(3) Uani 1 1 d .
S9 S 0.1387(10) 0.8441(14) 0.6155(8) 0.055(5) Uani 0.40 1 d P
S10 S 0.0748(3) 0.7976(4) 0.7981(2) 0.0397(16) Uani 1 1 d .
S2' S 0.7659(4) 0.6041(5) 0.6026(3) 0.038(2) Uani 0.80 1 d P
S4' S 0.470(3) 0.495(4) 0.742(2) 0.119(16) Uani 0.20 1 d PU
S7' S 0.5424(7) 1.1122(8) 0.7991(5) 0.039(3) Uani 0.55 1 d P
S9' S 0.1790(7) 0.8354(8) 0.5554(5) 0.050(3) Uani 0.60 1 d P
Si1 Si 1.0287(3) 0.2744(4) 0.7670(2) 0.0116(12) Uani 1 1 d .
W1 W 1.07202(5) 0.18618(6) 0.59949(3) 0.0242(2) Uani 1 1 d .
W2 W 0.94946(5) 0.07577(6) 0.84045(4) 0.0267(2) Uani 1 1 d .
W3 W 1.12431(5) 0.46789(6) 0.69638(3) 0.0231(2) Uani 1 1 d .
W4 W 0.96915(5) 0.36755(6) 0.93225(3) 0.0233(2) Uani 1 1 d .
W5 W 0.84446(5) 0.18275(6) 0.67925(4) 0.0258(2) Uani 1 1 d .
W6 W 1.21924(5) 0.37100(6) 0.84270(3) 0.0245(2) Uani 1 1 d .
W7 W 0.92800(5) 0.36913(6) 0.61043(3) 0.0247(2) Uani 1 1 d .
W8 W 1.26844(5) 0.28610(6) 0.68428(3) 0.0233(2) Uani 1 1 d .
W9 W 1.12636(5) 0.16570(6) 0.91861(3) 0.0255(2) Uani 1 1 d .
W10 W 0.87422(5) 0.46320(6) 0.78574(3) 0.0220(2) Uani 1 1 d .
W11 W 0.79074(5) 0.27683(6) 0.85386(4) 0.0239(2) Uani 1 1 d .
W12 W 1.17784(5) 0.07967(6) 0.76020(4) 0.0258(2) Uani 1 1 d .

loop_
_atom_site_aniso_label
_atom_site_aniso_U_11
_atom_site_aniso_U_22
_atom_site_aniso_U_33
_atom_site_aniso_U_23
_atom_site_aniso_U_13
_atom_site_aniso_U_12
Ag1 0.0893(13) 0.0467(18) 0.0407(10) -0.0049(9) 0.0034(8) 0.0076(12)
Ag2 0.0755(12) 0.0300(15) 0.0467(10) -0.0064(9) 0.0058(8) -0.0066(10)
Ag3 0.0458(9) 0.0516(17) 0.0347(9) 0.0070(8) -0.0018(6) 0.0013(9)
Ag4 0.1077(16) 0.061(2) 0.0750(13) -0.0375(12) 0.0395(11) -0.0333(14)
Ag5 0.0298(9) 0.109(2) 0.0549(11) 0.0048(11) 0.0023(7) -0.0058(11)
C1 0.034(11) 0.025(18) 0.043(12) 0.008(10) 0.003(9) 0.004(10)
C2 0.019(10) 0.06(2) 0.033(12) -0.012(11) -0.005(8) -0.011(11)
C3 0.034(11) 0.018(17) 0.044(13) 0.010(11) -0.005(9) -0.009(11)
C4 0.041(11) 0.023(17) 0.025(11) 0.002(9) 0.009(8) 0.007(10)
C5 0.042(12) 0.04(2) 0.039(13) -0.008(12) 0.008(9) 0.005(13)
C6 0.031(12) 0.06(2) 0.052(14) 0.025(14) 0.001(9) -0.027(14)
C7 0.063(15) 0.02(2) 0.080(18) 0.008(14) 0.006(12) -0.007(13)
C8 0.044(12) 0.019(17) 0.039(12) -0.004(10) -0.007(9) 0.001(11)
C9 0.073(16) 0.09(3) 0.075(17) -0.025(17) -0.002(12) -0.001(17)
C10 0.043(8) 0.048(11) 0.056(9) -0.011(8) 0.000(7) 0.003(8)
C11 0.030(11) 0.07(2) 0.039(12) -0.006(12) 0.006(8) -0.020(12)
C12 0.056(9) 0.059(11) 0.040(8) -0.004(8) -0.002(7) -0.003(8)
C13 0.045(12) 0.06(2) 0.043(13) -0.016(12) -0.001(9) -0.003(13)
C14 0.057(15) 0.10(4) 0.10(2) -0.019(19) -0.014(13) 0.046(18)
C15 0.24(3) 0.03(3) 0.065(18) -0.015(16) 0.031(17) 0.03(2)
C16 0.092(19) 0.10(4) 0.092(19) 0.06(2) 0.000(14) 0.018(19)
C17 0.066(15) 0.06(3) 0.063(15) 0.009(14) 0.005(11) 0.012(15)
C18 0.076(19) 0.09(4) 0.17(3) -0.03(2) -0.010(17) -0.049(19)
C19 0.099(18) 0.07(3) 0.037(14) 0.020(14) 0.007(11) 0.001(17)
C20 0.035(13) 0.07(3) 0.110(19) -0.005(17) -0.005(11) -0.003(14)
C21 0.039(13) 0.12(4) 0.071(17) 0.009(18) 0.003(10) -0.002(16)
C22 0.075(16) 0.05(2) 0.058(15) -0.005(13) 0.023(11) -0.004(14)
C23 0.081(17) 0.13(4) 0.056(15) -0.063(17) 0.001(11) -0.020(18)
C24 0.073(16) 0.04(2) 0.058(14) -0.006(13) -0.008(11) -0.006(14)
C25 0.07(2) 0.02(3) 0.35(5) -0.04(3) -0.02(2) -0.002(19)
C26 0.09(2) 0.04(3) 0.17(3) 0.00(2) -0.056(17) -0.021(18)
C27 0.030(11) 0.03(2) 0.100(17) -0.029(14) -0.006(10) 0.002(12)
C28 0.027(11) 0.05(2) 0.066(14) -0.012(13) 0.013(9) 0.020(12)
O1 0.017(6) 0.021(10) 0.013(6) -0.004(5) -0.004(4) 0.000(6)
O2 0.022(6) 0.027(11) 0.022(6) 0.003(6) -0.004(4) -0.004(6)
O3 0.017(3) 0.017(3) 0.017(3) -0.0013(10) -0.0012(10) -0.0008(10)
O4 0.016(3) 0.016(3) 0.016(3) -0.0007(10) -0.0011(10) -0.0007(10)
O5 0.017(6) 0.046(13) 0.039(7) -0.012(7) -0.007(5) 0.003(7)
O6 0.028(6) 0.026(11) 0.037(7) -0.004(6) 0.002(5) -0.001(7)
O7 0.034(7) 0.010(10) 0.034(7) -0.008(6) -0.004(5) -0.003(6)
O8 0.022(5) 0.013(6) 0.029(5) -0.012(4) -0.004(4) 0.000(5)
O9 0.022(6) 0.063(15) 0.040(7) -0.010(7) -0.006(5) -0.005(7)
O10 0.029(7) 0.037(12) 0.036(7) 0.011(7) -0.001(5) 0.002(7)
O11 0.020(6) 0.031(11) 0.020(6) -0.006(6) 0.006(4) 0.000(6)
O12 0.018(6) 0.027(11) 0.030(7) 0.000(6) 0.006(4) 0.002(6)
O13 0.027(6) 0.019(11) 0.044(7) -0.014(6) -0.005(5) 0.007(6)
O14 0.026(5) 0.023(8) 0.028(5) -0.020(5) -0.006(4) 0.002(5)
O15 0.024(5) 0.036(8) 0.015(5) 0.011(5) 0.003(4) -0.003(5)
O16 0.025(6) 0.029(11) 0.016(6) 0.004(6) -0.005(4) 0.002(6)
O17 0.050(8) 0.016(11) 0.031(7) -0.016(6) 0.001(5) -0.004(7)
O18 0.020(6) 0.025(11) 0.033(7) -0.006(6) 0.001(5) 0.010(6)
O19 0.010(5) 0.014(10) 0.046(7) 0.007(6) -0.007(5) -0.002(6)
O20 0.021(6) 0.027(11) 0.029(7) -0.021(6) -0.002(5) -0.005(6)
O21 0.039(7) 0.055(14) 0.023(7) 0.002(7) -0.005(5) -0.012(7)
O22 0.034(7) 0.015(11) 0.030(7) -0.009(6) -0.003(5) 0.002(6)
O23 0.021(3) 0.021(3) 0.021(3) -0.0013(10) -0.0014(10) -0.0009(10)
O24 0.027(6) 0.028(11) 0.023(6) -0.010(6) 0.011(4) -0.014(6)
O25 0.020(6) 0.031(11) 0.035(7) 0.001(6) 0.002(5) 0.001(6)
O26 0.018(6) 0.033(12) 0.031(7) 0.003(6) -0.004(5) 0.012(6)
O27 0.028(6) 0.036(12) 0.020(6) -0.002(6) -0.002(5) -0.012(7)
O28 0.053(8) 0.028(12) 0.031(7) -0.007(6) -0.002(5) -0.012(7)
O29 0.031(6) 0.020(8) 0.035(6) -0.004(5) -0.003(4) -0.003(5)
O30 0.015(6) 0.038(12) 0.032(7) 0.000(6) -0.007(5) 0.008(6)
O31 0.038(3) 0.038(3) 0.039(3) -0.0019(10) -0.0021(10) -0.0026(10)
O32 0.038(7) 0.057(14) 0.021(7) 0.004(7) 0.005(5) -0.016(7)
O33 0.033(7) 0.039(13) 0.040(8) -0.002(7) -0.012(5) -0.001(7)
O34 0.054(8) 0.028(12) 0.031(7) 0.009(6) -0.003(5) -0.025(7)
O35 0.029(6) 0.010(9) 0.020(6) 0.005(5) -0.004(4) -0.004(6)
O36 0.024(6) 0.023(11) 0.024(6) -0.011(6) -0.007(4) -0.002(6)
O37 0.037(7) 0.053(14) 0.026(7) 0.001(7) 0.000(5) 0.009(8)
O38 0.026(5) 0.013(7) 0.029(5) -0.003(5) 0.000(4) 0.002(5)
O39 0.039(7) 0.013(11) 0.040(7) -0.005(6) 0.005(5) 0.006(7)
O40 0.041(7) 0.062(15) 0.029(7) 0.002(7) -0.001(5) 0.016(8)
O41 0.056(10) 0.019(14) 0.139(14) 0.020(11) -0.026(8) 0.000(9)
O42 0.040(7) 0.068(15) 0.030(7) -0.024(7) -0.010(5) 0.017(8)
O43 0.031(7) 0.12(2) 0.038(8) 0.000(9) -0.006(6) 0.018(9)
O44 0.094(6) 0.094(6) 0.094(6) -0.0054(11) -0.0062(11) -0.0064(11)
O45 0.043(8) 0.068(16) 0.039(8) -0.013(8) -0.010(6) 0.000(8)
O46 0.057(9) 0.12(2) 0.055(10) 0.030(10) -0.006(7) -0.039(11)
O47 0.141(18) 0.05(2) 0.19(2) -0.076(18) 0.092(15) -0.040(16)
O48 0.089(11) 0.11(2) 0.038(9) -0.012(9) 0.006(7) -0.027(11)
O49 0.058(10) 0.072(18) 0.098(12) -0.002(11) -0.047(8) -0.016(10)
O50 0.035(7) 0.027(13) 0.062(9) 0.005(8) 0.010(6) -0.001(7)
S1 0.034(3) 0.049(6) 0.061(4) -0.011(3) -0.008(2) 0.002(3)
S2 0.039(7) 0.039(7) 0.039(7) -0.0024(11) -0.0026(11) -0.0026(11)
S3 0.042(3) 0.055(6) 0.039(3) -0.006(3) -0.004(2) 0.005(3)
S4 0.039(4) 0.046(7) 0.071(5) 0.006(4) 0.003(3) -0.006(4)
S5 0.054(4) 0.045(6) 0.057(4) -0.020(3) -0.009(3) 0.001(3)
S6 0.051(4) 0.033(6) 0.039(4) -0.003(3) 0.011(3) -0.003(4)
S6' 0.054(11) 0.048(12) 0.052(11) 0.002(9) -0.001(8) 0.001(9)
S7 0.029(7) 0.063(16) 0.070(9) -0.013(9) -0.008(6) 0.008(8)
S8 0.083(5) 0.096(9) 0.057(4) -0.021(4) 0.010(3) -0.019(5)
S9 0.043(8) 0.075(18) 0.052(10) -0.015(9) -0.011(7) -0.007(9)
S10 0.037(3) 0.036(5) 0.043(3) 0.004(3) 0.003(2) 0.003(3)
S2' 0.041(4) 0.045(6) 0.026(3) 0.001(3) 0.003(3) 0.001(4)
S4' 0.121(17) 0.115(19) 0.120(17) 0.000(10) -0.015(10) -0.006(10)
S7' 0.037(6) 0.033(9) 0.045(6) -0.011(5) -0.005(4) 0.013(6)
S9' 0.053(6) 0.036(9) 0.059(7) 0.003(5) -0.002(5) -0.003(6)
Si1 0.008(2) 0.020(4) 0.006(2) 0.0022(19) -0.0027(15) -0.006(2)
W1 0.0267(4) 0.0236(7) 0.0225(4) -0.0071(4) -0.0014(3) 0.0026(4)
W2 0.0299(4) 0.0146(6) 0.0350(5) 0.0025(4) -0.0006(3) -0.0025(4)
W3 0.0266(4) 0.0163(6) 0.0259(4) 0.0020(4) 0.0007(3) -0.0027(4)
W4 0.0264(4) 0.0240(7) 0.0192(4) -0.0033(3) -0.0004(3) 0.0017(4)
W5 0.0239(4) 0.0250(7) 0.0297(4) -0.0064(4) -0.0040(3) -0.0039(4)
W6 0.0235(4) 0.0277(7) 0.0231(4) -0.0026(4) -0.0036(3) -0.0059(4)
W7 0.0321(4) 0.0205(6) 0.0212(4) -0.0005(3) -0.0066(3) 0.0038(4)
W8 0.0191(4) 0.0249(7) 0.0253(4) -0.0029(4) 0.0020(3) 0.0006(4)
W9 0.0304(4) 0.0224(7) 0.0229(4) 0.0040(4) -0.0059(3) 0.0034(4)
W10 0.0240(4) 0.0159(6) 0.0249(4) -0.0013(3) -0.0008(3) 0.0051(4)
W11 0.0201(4) 0.0225(7) 0.0285(4) -0.0017(4) 0.0030(3) -0.0012(4)
W12 0.0288(4) 0.0158(6) 0.0312(4) -0.0016(4) -0.0009(3) 0.0071(4)

loop_
_atom_type_symbol
_atom_type_description
_atom_type_scat_dispersion_real
_atom_type_scat_dispersion_imag
_atom_type_scat_source
C C 0.0033 0.0016 'International Tables Vol C Tables 4.2.6.8 and 6.1.1.4'
H H 0.0000 0.0000 'International Tables Vol C Tables 4.2.6.8 and 6.1.1.4'
O O 0.0106 0.0060 'International Tables Vol C Tables 4.2.6.8 and 6.1.1.4'
Si Si 0.0817 0.0704 'International Tables Vol C Tables 4.2.6.8 and 6.1.1.4'
W W -0.8490 6.8722 'International Tables Vol C Tables 4.2.6.8 and 6.1.1.4'
Ag Ag -0.8971 1.1015 'International Tables Vol C Tables 4.2.6.8 and 6.1.1.4'
S S 0.1246 0.1234 'International Tables Vol C Tables 4.2.6.8 and 6.1.1.4'

loop_
_geom_angle_atom_site_label_1
_geom_angle_atom_site_label_2
_geom_angle_atom_site_label_3
_geom_angle
O43 Ag1 O42 134.2(5)
O43 Ag1 O41 110.4(6)
O42 Ag1 O41 111.3(5)
O43 Ag1 O37 95.4(5)
O42 Ag1 O37 92.0(5)
O41 Ag1 O37 104.1(5)
O45 Ag2 O44 100.1(6)
O45 Ag2 C1 149.9(6)
O44 Ag2 C1 107.0(6)
O45 Ag2 C2 125.4(6)
O44 Ag2 C2 134.5(6)
C1 Ag2 C2 29.1(5)
O45 Ag2 O42 84.6(4)
O44 Ag2 O42 93.6(5)
C1 Ag2 O42 106.0(5)
C2 Ag2 O42 92.0(5)
O45 Ag2 Ag3 159.9(4)
O44 Ag2 Ag3 61.4(5)
C1 Ag2 Ag3 45.8(4)
C2 Ag2 Ag3 73.3(4)
O42 Ag2 Ag3 103.5(2)
C1 Ag3 O46 166.7(6)
C1 Ag3 O43 110.2(6)
O46 Ag3 O43 79.8(5)
C1 Ag3 Ag4 51.9(6)
O46 Ag3 Ag4 118.3(5)
O43 Ag3 Ag4 103.7(4)
C1 Ag3 Ag5 50.2(4)
O46 Ag3 Ag5 118.6(4)
O43 Ag3 Ag5 159.5(4)
Ag4 Ag3 Ag5 60.73(7)
C1 Ag3 Ag2 51.9(6)
O46 Ag3 Ag2 136.4(5)
O43 Ag3 Ag2 101.6(3)
Ag4 Ag3 Ag2 103.78(7)
Ag5 Ag3 Ag2 71.95(6)
O48 Ag4 C1 148.9(7)
O48 Ag4 O47 92.5(7)
C1 Ag4 O47 110.3(7)
O48 Ag4 Ag3 99.9(5)
C1 Ag4 Ag3 49.4(5)
O47 Ag4 Ag3 143.5(6)
O48 Ag4 Ag5 124.7(4)
C1 Ag4 Ag5 50.0(4)
O47 Ag4 Ag5 135.1(7)
Ag3 Ag4 Ag5 60.94(7)
C1 Ag5 O50 143.8(5)
C1 Ag5 O49 105.7(6)
O50 Ag5 O49 110.3(5)
C1 Ag5 Ag4 50.3(5)
O50 Ag5 Ag4 104.0(3)
O49 Ag5 Ag4 133.2(4)
C1 Ag5 Ag3 48.2(5)
O50 Ag5 Ag3 98.4(3)
O49 Ag5 Ag3 140.9(4)
Ag4 Ag5 Ag3 58.33(7)
C2 C1 Ag3 148.6(17)
C2 C1 Ag5 122.8(14)
Ag3 C1 Ag5 81.6(6)
C2 C1 Ag4 121.8(18)
Ag3 C1 Ag4 78.8(6)
Ag5 C1 Ag4 79.7(6)
C2 C1 Ag2 75.9(15)
Ag3 C1 Ag2 82.3(7)
Ag5 C1 Ag2 96.8(8)
Ag4 C1 Ag2 161.0(9)
C1 C2 C3 168(2)
C1 C2 Ag2 75.0(16)
C3 C2 Ag2 116.8(14)
C8 C3 C4 117.7(18)
C8 C3 C2 120.6(19)
C4 C3 C2 122(2)
C5 C4 C3 121(2)
C6 C5 C4 119(2)
C5 C6 C7 121.7(19)
C8 C7 C6 117(2)
C7 C8 C3 123(2)
Si1 O1 W6 124.8(5)
Si1 O1 W3 123.6(5)
W6 O1 W3 92.1(4)
Si1 O1 W8 123.7(7)
W6 O1 W8 92.0(3)
W3 O1 W8 91.2(3)
Si1 O2 W9 125.2(7)
Si1 O2 W2 125.1(5)
W9 O2 W2 90.3(4)
Si1 O2 W12 124.8(5)
W9 O2 W12 90.5(4)
W2 O2 W12 90.3(5)
Si1 O3 W5 125.2(5)
Si1 O3 W1 123.9(5)
W5 O3 W1 91.6(4)
Si1 O3 W7 123.6(7)
W5 O3 W7 91.4(3)
W1 O3 W7 91.3(3)
Si1 O4 W11 125.1(7)
Si1 O4 W10 124.0(5)
W11 O4 W10 91.9(3)
Si1 O4 W4 123.4(5)
W11 O4 W4 91.8(3)
W10 O4 W4 90.7(4)
W5 O5 W1 122.5(7)
W5 O6 W2 151.4(8)
W11 O7 W5 149.2(6)
W7 O8 W5 121.1(5)
W11 O10 W2 151.7(6)
W11 O11 W4 122.6(5)
W10 O12 W11 121.3(5)
W4 O14 W10 121.1(6)
W9 O15 W4 152.3(6)
W6 O16 W4 152.2(8)
W6 O18 W9 151.6(6)
W8 O19 W6 121.0(4)
W6 O20 W3 120.7(6)
W8 O22 W12 152.3(6)
W8 O23 W1 151.5(6)
W8 O24 W3 122.7(5)
W1 O26 W12 150.3(8)
W1 O27 W7 123.4(5)
W2 O29 W12 120.8(7)
W12 O30 W9 122.5(5)
W9 O32 W2 122.5(6)
W10 O35 W7 150.7(5)
W10 O36 W3 152.0(7)
W10 O37 Ag1 174.1(6)
W3 O38 W7 151.9(5)
S1 O41 Ag1 127.2(8)
S2' O42 S2 53.1(13)
S2' O42 Ag1 119.1(7)
S2 O42 Ag1 120.3(11)
S2' O42 Ag2 130.4(8)
S2 O42 Ag2 135.8(11)
Ag1 O42 Ag2 96.3(4)
S3 O43 Ag1 128.9(7)
S3 O43 Ag3 124.9(7)
Ag1 O43 Ag3 100.0(4)
S4' O44 S4 64(2)
S4' O44 Ag2 138(2)
S4 O44 Ag2 125.4(10)
S5 O45 Ag2 132.5(8)
S6' O46 S6 49.7(15)
S6' O46 Ag3 127.6(16)
S6 O46 Ag3 130.5(9)
S7 O47 S7' 53.1(12)
S7 O47 Ag4 121.8(16)
S7' O47 Ag4 144.6(14)
S8 O48 Ag4 133.6(11)
S9' O49 S9 46.6(6)
S9' O49 Ag5 155.8(10)
S9 O49 Ag5 109.6(9)
S10 O50 Ag5 130.5(7)
O41 S1 C9 108.5(13)
O41 S1 C10 107.3(10)
C9 S1 C10 97.7(9)
S2' S2 O42 61.6(13)
S2' S2 C12 71.9(18)
O42 S2 C12 108.3(18)
S2' S2 C11 69.8(15)
O42 S2 C11 105.5(16)
C12 S2 C11 106(2)
O43 S3 C14 104.0(11)
O43 S3 C13 107.0(8)
C14 S3 C13 99.2(10)
S4' S4 O44 55(2)
S4' S4 C16 65.7(19)
O44 S4 C16 105.6(11)
S4' S4 C15 77(2)
O44 S4 C15 109.1(12)
C16 S4 C15 96.2(15)
O45 S5 C18 108.4(10)
O45 S5 C17 105.0(11)
C18 S5 C17 100.8(13)
S6' S6 O46 57.9(18)
S6' S6 C20 68.7(17)
O46 S6 C20 109.3(10)
S6' S6 C19 68.0(17)
O46 S6 C19 101.9(10)
C20 S6 C19 97.0(12)
S6 S6' O46 72(2)
S7' S7 O47 67.0(13)
S7' S7 C22 73.5(11)
O47 S7 C22 115.7(18)
S7' S7 C21 62.9(11)
O47 S7 C21 110.7(15)
C22 S7 C21 92.2(14)
O48 S8 C23 109.5(13)
O48 S8 C24 108.3(9)
C23 S8 C24 98.4(10)
S9' S9 C26 71.5(13)
S9' S9 O49 64.0(9)
C26 S9 O49 108.2(16)
S9' S9 C25 73.0(15)
C26 S9 C25 110.0(16)
O49 S9 C25 107.1(15)
O50 S10 C28 103.8(7)
O50 S10 C27 106.9(8)
C28 S10 C27 100.0(11)
S2 S2' O42 65.4(13)
O44 S4' S4 61(2)
S7 S7' O47 59.9(13)
S9 S9' O49 69.4(9)
O2 Si1 O4 109.1(6)
O2 Si1 O3 109.0(7)
O4 Si1 O3 108.8(5)
O2 Si1 O1 109.2(6)
O4 Si1 O1 109.9(6)
O3 Si1 O1 110.7(5)
O28 W1 O27 99.9(5)
O28 W1 O26 101.5(6)
O27 W1 O26 158.6(5)
O28 W1 O5 100.1(5)
O27 W1 O5 88.1(5)
O26 W1 O5 89.4(5)
O28 W1 O23 102.2(5)
O27 W1 O23 88.2(5)
O26 W1 O23 86.1(5)
O5 W1 O23 157.7(4)
O28 W1 O3 169.9(4)
O27 W1 O3 73.1(4)
O26 W1 O3 85.9(4)
O5 W1 O3 72.8(4)
O23 W1 O3 85.1(4)
O34 W2 O32 100.6(5)
O34 W2 O6 101.6(5)
O32 W2 O6 157.7(6)
O34 W2 O29 100.4(6)
O32 W2 O29 88.5(5)
O6 W2 O29 89.3(4)
O34 W2 O10 101.9(6)
O32 W2 O10 88.1(5)
O6 W2 O10 85.6(5)
O29 W2 O10 157.7(5)
O34 W2 O2 172.2(5)
O32 W2 O2 73.4(4)
O6 W2 O2 84.6(4)
O29 W2 O2 74.7(5)
O10 W2 O2 83.2(5)
O39 W3 O38 102.5(5)
O39 W3 O36 100.3(5)
O38 W3 O36 85.8(4)
O39 W3 O20 98.8(5)
O38 W3 O20 158.7(5)
O36 W3 O20 89.1(4)
O39 W3 O24 103.4(5)
O38 W3 O24 89.2(4)
O36 W3 O24 156.3(5)
O20 W3 O24 87.3(4)
O39 W3 O1 170.9(4)
O38 W3 O1 85.6(4)
O36 W3 O1 84.2(4)
O20 W3 O1 73.2(5)
O24 W3 O1 72.3(4)
O17 W4 O16 101.9(5)
O17 W4 O15 102.4(5)
O16 W4 O15 84.8(5)
O17 W4 O14 100.4(5)
O16 W4 O14 90.2(5)
O15 W4 O14 157.1(4)
O17 W4 O11 100.9(5)
O16 W4 O11 157.2(4)
O15 W4 O11 88.4(5)
O14 W4 O11 87.7(5)
O17 W4 O4 170.8(4)
O16 W4 O4 85.5(4)
O15 W4 O4 83.6(4)
O14 W4 O4 73.8(4)
O11 W4 O4 72.0(4)
O9 W5 O6 102.6(6)
O9 W5 O5 100.3(5)
O6 W5 O5 88.5(5)
O9 W5 O7 101.5(5)
O6 W5 O7 86.6(5)
O5 W5 O7 158.2(5)
O9 W5 O8 99.1(5)
O6 W5 O8 158.3(5)
O5 W5 O8 88.8(5)
O7 W5 O8 88.0(5)
O9 W5 O3 170.3(4)
O6 W5 O3 84.6(4)
O5 W5 O3 73.0(4)
O7 W5 O3 85.4(4)
O8 W5 O3 74.1(4)
O21 W6 O18 100.8(6)
O21 W6 O16 101.4(5)
O18 W6 O16 85.5(5)
O21 W6 O20 100.6(6)
O18 W6 O20 158.6(4)
O16 W6 O20 90.2(5)
O21 W6 O19 99.6(5)
O18 W6 O19 88.3(5)
O16 W6 O19 158.8(4)
O20 W6 O19 88.2(4)
O21 W6 O1 171.1(4)
O18 W6 O1 84.8(4)
O16 W6 O1 85.8(4)
O20 W6 O1 74.0(4)
O19 W6 O1 73.5(4)
O40 W7 O8 99.9(6)
O40 W7 O27 101.9(5)
O8 W7 O27 88.6(5)
O40 W7 O38 101.9(6)
O8 W7 O38 158.0(4)
O27 W7 O38 89.0(5)
O40 W7 O35 101.3(5)
O8 W7 O35 88.4(4)
O27 W7 O35 156.7(4)
O38 W7 O35 85.3(4)
O40 W7 O3 171.0(6)
O8 W7 O3 73.4(4)
O27 W7 O3 72.3(4)
O38 W7 O3 85.0(4)
O35 W7 O3 84.8(4)
O25 W8 O24 98.1(5)
O25 W8 O22 103.5(6)
O24 W8 O22 158.3(4)
O25 W8 O23 101.9(5)
O24 W8 O23 89.3(5)
O22 W8 O23 85.3(5)
O25 W8 O19 99.7(5)
O24 W8 O19 88.8(5)
O22 W8 O19 88.5(5)
O23 W8 O19 158.3(4)
O25 W8 O1 169.3(6)
O24 W8 O1 73.8(4)
O22 W8 O1 84.8(4)
O23 W8 O1 85.3(4)
O19 W8 O1 73.5(4)
O33 W9 O15 103.2(5)
O33 W9 O32 102.7(5)
O15 W9 O32 89.2(5)
O33 W9 O30 99.4(5)
O15 W9 O30 157.3(4)
O32 W9 O30 88.3(5)
O33 W9 O18 100.3(5)
O15 W9 O18 85.3(5)
O32 W9 O18 157.1(4)
O30 W9 O18 88.3(5)
O33 W9 O2 172.0(6)
O15 W9 O2 84.0(4)
O32 W9 O2 73.7(4)
O30 W9 O2 73.5(4)
O18 W9 O2 83.6(4)
O37 W10 O36 102.1(6)
O37 W10 O35 101.2(5)
O36 W10 O35 86.0(4)
O37 W10 O12 99.8(5)
O36 W10 O12 158.0(5)
O35 W10 O12 88.3(4)
O37 W10 O14 99.6(5)
O36 W10 O14 89.0(4)
O35 W10 O14 159.2(5)
O12 W10 O14 88.8(4)
O37 W10 O4 170.9(4)
O36 W10 O4 84.9(4)
O35 W10 O4 85.0(4)
O12 W10 O4 73.5(4)
O14 W10 O4 74.4(4)
O13 W11 O10 103.8(6)
O13 W11 O7 100.5(5)
O10 W11 O7 87.2(5)
O13 W11 O11 100.7(4)
O10 W11 O11 88.7(5)
O7 W11 O11 158.8(4)
O13 W11 O12 98.8(5)
O10 W11 O12 157.4(4)
O7 W11 O12 88.0(5)
O11 W11 O12 87.8(5)
O13 W11 O4 170.1(5)
O10 W11 O4 84.3(4)
O7 W11 O4 85.4(4)
O11 W11 O4 73.5(4)
O12 W11 O4 73.3(4)
O31 W12 O30 99.7(5)
O31 W12 O26 102.2(5)
O30 W12 O26 158.0(5)
O31 W12 O22 102.0(5)
O30 W12 O22 89.3(5)
O26 W12 O22 85.4(5)
O31 W12 O29 100.2(6)
O30 W12 O29 88.4(4)
O26 W12 O29 88.5(4)
O22 W12 O29 157.7(5)
O31 W12 O2 171.0(5)
O30 W12 O2 73.4(4)
O26 W12 O2 84.8(4)
O22 W12 O2 83.9(4)
O29 W12 O2 74.2(5)

loop_
_geom_bond_atom_site_label_1
_geom_bond_atom_site_label_2
_geom_bond_distance
Ag1 O43 2.220(11)
Ag1 O42 2.242(10)
Ag1 O41 2.301(16)
Ag1 O37 2.534(14)
Ag2 O45 2.256(12)
Ag2 O44 2.37(2)
Ag2 C1 2.38(2)
Ag2 C2 2.39(2)
Ag2 O42 2.572(11)
Ag2 Ag3 3.002(2)
Ag3 C1 2.173(19)
Ag3 O46 2.177(13)
Ag3 O43 2.462(11)
Ag3 Ag4 2.809(3)
Ag3 Ag5 2.885(2)
Ag4 O48 2.219(12)
Ag4 C1 2.25(2)
Ag4 O47 2.26(2)
Ag4 Ag5 2.879(3)
Ag5 C1 2.242(16)
Ag5 O50 2.253(10)
Ag5 O49 2.310(13)
C1 C2 1.20(2)
C2 C3 1.44(2)
C3 C8 1.37(3)
C3 C4 1.38(2)
C4 C5 1.36(2)
C5 C6 1.35(3)
C6 C7 1.40(3)
C7 C8 1.33(2)
C9 S1 1.768(18)
C10 S1 1.775(16)
C11 S2 1.70(3)
C12 S2 1.64(3)
C13 S3 1.758(15)
C14 S3 1.73(2)
C15 S4 1.77(2)
C16 S4 1.75(2)
C17 S5 1.76(2)
C18 S5 1.72(2)
C19 S6 1.78(2)
C20 S6 1.72(2)
C21 S7 1.85(3)
C22 S7 1.78(2)
C23 S8 1.73(2)
C24 S8 1.772(17)
C25 S9 1.60(4)
C26 S9 1.59(3)
C27 S10 1.81(2)
C28 S10 1.761(16)
O1 Si1 1.633(11)
O1 W6 2.313(9)
O1 W3 2.336(12)
O1 W8 2.336(9)
O2 Si1 1.590(13)
O2 W9 2.350(9)
O2 W2 2.354(12)
O2 W12 2.375(12)
O3 Si1 1.630(10)
O3 W5 2.320(10)
O3 W1 2.334(10)
O3 W7 2.352(11)
O4 Si1 1.628(11)
O4 W11 2.313(9)
O4 W10 2.332(12)
O4 W4 2.366(9)
O5 W5 1.905(10)
O5 W1 1.901(10)
O6 W5 1.898(11)
O6 W2 1.910(10)
O7 W11 1.911(10)
O7 W5 1.915(11)
O8 W7 1.916(11)
O8 W5 1.924(12)
O9 W5 1.693(11)
O10 W11 1.860(13)
O10 W2 1.943(13)
O11 W11 1.908(10)
O11 W4 1.922(10)
O12 W10 1.896(11)
O12 W11 1.936(13)
O13 W11 1.687(10)
O14 W4 1.913(12)
O14 W10 1.925(9)
O15 W9 1.890(12)
O15 W4 1.909(13)
O16 W6 1.885(9)
O16 W4 1.907(9)
O17 W4 1.691(10)
O18 W6 1.849(13)
O18 W9 1.955(12)
O19 W8 1.905(10)
O19 W6 1.937(10)
O20 W6 1.919(13)
O20 W3 1.932(9)
O21 W6 1.689(11)
O22 W8 1.888(13)
O22 W12 1.915(12)
O23 W8 1.901(10)
O23 W1 1.901(11)
O24 W8 1.857(13)
O24 W3 1.947(11)
O25 W8 1.685(9)
O26 W1 1.901(11)
O26 W12 1.911(9)
O27 W1 1.892(13)
O27 W7 1.915(12)
O28 W1 1.707(11)
O29 W2 1.926(11)
O29 W12 1.928(11)
O30 W12 1.900(10)
O30 W9 1.927(11)
O31 W12 1.685(13)
O32 W9 1.897(12)
O32 W2 1.909(10)
O33 W9 1.692(10)
O34 W2 1.696(12)
O35 W10 1.898(10)
O35 W7 1.927(10)
O36 W10 1.887(9)
O36 W3 1.907(9)
O37 W10 1.679(14)
O38 W3 1.879(10)
O38 W7 1.921(11)
O39 W3 1.724(13)
O40 W7 1.678(12)
O41 S1 1.493(18)
O42 S2' 1.501(14)
O42 S2 1.55(3)
O43 S3 1.501(13)
O44 S4' 1.40(6)
O44 S4 1.50(2)
O45 S5 1.499(11)
O46 S6' 1.32(4)
O46 S6 1.486(13)
O47 S7 1.25(3)
O47 S7' 1.33(2)
O48 S8 1.440(15)
O49 S9' 1.521(14)
O49 S9 1.585(17)
O50 S10 1.504(11)
S2 S2' 1.37(3)
S4 S4' 1.54(4)
S6 S6' 1.19(4)
S7 S7' 1.158(13)
S9 S9' 1.231(15)
